data_2234277
loop_
_publ_author_name
'Qasem Ali, Amna'
'Eltayeb, Naser Eltaher'
'Teoh, Siang Guan'
'Salhin, Abdussalam'
'Fun, Hoong-Kun'

_publ_section_title
;
 (<i>Z</i>)-<i>N</i>-Methyl-2-(5-methyl-2-oxoindolin-3-ylidene)hydrazinecarbothioamide
;
_journal_coeditor_code IS5066
_journal_issue 4
_journal_name_full 'Acta Crystallographica Section E'
_journal_page_first o955
_journal_page_last o956
_journal_paper_doi 10.1107/S1600536812005417
_journal_volume 68
_journal_year 2012
_chemical_formula_iupac 'C11 H12 N4 O S'
_chemical_formula_moiety 'C11 H12 N4 O S'
_chemical_formula_sum 'C11 H12 N4 O S'
_chemical_formula_weight 248.31
_chemical_melting_point_gt 551.7
_chemical_melting_point_lt 552.2
_chemical_name_systematic
;
(<i>Z</i>)-<i>N</i>-Methyl-2-(5-methyl-2-oxoindolin-3-
ylidene)hydrazinecarbothioamide
;
_space_group_IT_number 19
_symmetry_cell_setting orthorhombic
_symmetry_space_group_name_Hall 'P 2ac 2ab'
_symmetry_space_group_name_H-M 'P 21 21 21'
_atom_sites_solution_hydrogens geom
_atom_sites_solution_primary direct
_atom_sites_solution_secondary difmap
_audit_creation_method SHELXL97
_cell_angle_alpha 90.00
_cell_angle_beta 90.00
_cell_angle_gamma 90.00
_cell_formula_units_Z 4
_cell_length_a 6.2826(2)
_cell_length_b 10.0341(3)
_cell_length_c 19.1315(5)
_cell_measurement_reflns_used 5511
_cell_measurement_temperature 100(2)
_cell_measurement_theta_max 30.71
_cell_measurement_theta_min 2.29
_cell_volume 1206.05(6)
_computing_cell_refinement 'SAINT (Bruker, 2005)'
_computing_data_collection 'APEX2 (Bruker, 2005)'
_computing_data_reduction 'SAINT (Bruker, 2005)'
_computing_molecular_graphics 'SHELXTL (Sheldrick, 2008)'
_computing_publication_material
;
SHELXTL (Sheldrick, 2008) and PLATON (Spek, 2009)
;
_computing_structure_refinement 'SHELXL97 (Sheldrick, 2008)'
_computing_structure_solution 'SHELXS97 (Sheldrick, 2008)'
_diffrn_ambient_temperature 100(2)
_diffrn_measured_fraction_theta_full 0.994
_diffrn_measured_fraction_theta_max 0.994
_diffrn_measurement_device_type 'Bruker APEXII CCD'
_diffrn_measurement_method '\f and \w'
_diffrn_radiation_monochromator graphite
_diffrn_radiation_source 'fine-focus sealed tube'
_diffrn_radiation_type MoK\a
_diffrn_radiation_wavelength 0.71073
_diffrn_reflns_av_R_equivalents 0.0497
_diffrn_reflns_av_sigmaI/netI 0.0444
_diffrn_reflns_limit_h_max 9
_diffrn_reflns_limit_h_min -8
_diffrn_reflns_limit_k_max 13
_diffrn_reflns_limit_k_min -14
_diffrn_reflns_limit_l_max 27
_diffrn_reflns_limit_l_min -26
_diffrn_reflns_number 13743
_diffrn_reflns_theta_full 30.96
_diffrn_reflns_theta_max 30.96
_diffrn_reflns_theta_min 2.13
_diffrn_standards_number 0
_exptl_absorpt_coefficient_mu 0.258
_exptl_absorpt_correction_T_max 0.9670
_exptl_absorpt_correction_T_min 0.8792
_exptl_absorpt_correction_type multi-scan
_exptl_absorpt_process_details '(SADABS; Bruker, 2005)'
_exptl_crystal_colour orange
_exptl_crystal_density_diffrn 1.368
_exptl_crystal_density_method 'not measured'
_exptl_crystal_description block
_exptl_crystal_F_000 520
_exptl_crystal_size_max 0.51
_exptl_crystal_size_mid 0.18
_exptl_crystal_size_min 0.13
_refine_diff_density_max 0.321
_refine_diff_density_min -0.239
_refine_ls_abs_structure_details 'Flack (1983), with 1584 Friedel pairs'
_refine_ls_abs_structure_Flack -0.08(7)
_refine_ls_extinction_method none
_refine_ls_goodness_of_fit_ref 1.070
_refine_ls_hydrogen_treatment mixed
_refine_ls_matrix_type full
_refine_ls_number_parameters 168
_refine_ls_number_reflns 3780
_refine_ls_number_restraints 0
_refine_ls_restrained_S_all 1.070
_refine_ls_R_factor_all 0.0419
_refine_ls_R_factor_gt 0.0371
_refine_ls_shift/su_max 0.001
_refine_ls_shift/su_mean 0.000
_refine_ls_structure_factor_coef Fsqd
_refine_ls_weighting_details 'calc w = 1/[\s^2^(Fo^2^)+(0.0489P)^2^+0.2287P] where P = (Fo^2^+2Fc^2^)/3'
_refine_ls_weighting_scheme calc
_refine_ls_wR_factor_gt 0.0922
_refine_ls_wR_factor_ref 0.0970
_reflns_number_gt 3463
_reflns_number_total 3780
_reflns_threshold_expression I>2\s(I)
_cod_data_source_file is5066.cif
_cod_data_source_block I
_cod_database_code 2234277
_cod_database_fobs_code 2234277

loop_
_symmetry_equiv_pos_as_xyz
'x, y, z'
'-x+1/2, -y, z+1/2'
'-x, y+1/2, -z+1/2'
'x+1/2, -y+1/2, -z'

loop_
_atom_site_type_symbol
_atom_site_label
_atom_site_fract_x
_atom_site_fract_y
_atom_site_fract_z
_atom_site_U_iso_or_equiv
_atom_site_adp_type
_atom_site_calc_flag
_atom_site_refinement_flags
_atom_site_occupancy
_atom_site_symmetry_multiplicity
S S1 -0.25429(6) 0.29169(3) 0.213725(19) 0.02077(10) Uani d . 1 1
O O1 0.31886(18) 0.26735(11) 0.06564(6) 0.0214(2) Uani d . 1 1
N N1 0.6103(2) 0.39581(13) 0.03384(7) 0.0191(3) Uani d . 1 1
N N2 0.2245(2) 0.50945(11) 0.15475(6) 0.0159(2) Uani d . 1 1
N N3 0.0861(2) 0.40757(13) 0.16284(7) 0.0171(2) Uani d . 1 1
N N4 -0.1126(2) 0.54025(13) 0.23530(7) 0.0181(2) Uani d . 1 1
C C1 0.6888(2) 0.52394(15) 0.05069(8) 0.0170(3) Uani d . 1 1
C C2 0.8718(2) 0.58576(17) 0.02731(8) 0.0206(3) Uani d . 1 1
H H2A 0.9661 0.5427 -0.0042 0.025 Uiso calc R 1 1
C C3 0.9124(2) 0.71447(17) 0.05206(8) 0.0217(3) Uani d . 1 1
H H3A 1.0386 0.7586 0.0374 0.026 Uiso calc R 1 1
C C4 0.7740(2) 0.78049(15) 0.09758(7) 0.0202(3) Uani d . 1 1
C C5 0.5903(2) 0.71534(15) 0.12059(7) 0.0175(3) Uani d . 1 1
H H5A 0.4945 0.7585 0.1516 0.021 Uiso calc R 1 1
C C6 0.5498(2) 0.58673(15) 0.09747(7) 0.0157(3) Uani d . 1 1
C C7 0.3812(2) 0.49169(14) 0.11202(7) 0.0158(3) Uani d . 1 1
C C8 0.4287(2) 0.37009(15) 0.06883(8) 0.0175(3) Uani d . 1 1
C C9 -0.0900(2) 0.42245(14) 0.20479(7) 0.0163(3) Uani d . 1 1
C C10 -0.2903(2) 0.57322(17) 0.28065(9) 0.0246(3) Uani d . 1 1
H H10A -0.3009 0.6702 0.2853 0.037 Uiso calc R 1 1
H H10B -0.2675 0.5333 0.3268 0.037 Uiso calc R 1 1
H H10C -0.4223 0.5383 0.2604 0.037 Uiso calc R 1 1
C C11 0.8227(3) 0.92103(18) 0.12193(9) 0.0288(4) Uani d . 1 1
H H11A 0.9767 0.9361 0.1204 0.043 Uiso calc R 1 1
H H11B 0.7716 0.9327 0.1699 0.043 Uiso calc R 1 1
H H11C 0.7511 0.9851 0.0912 0.043 Uiso calc R 1 1
H H1N1 0.675(4) 0.345(2) 0.0091(12) 0.030(6) Uiso d . 1 1
H H1N3 0.105(3) 0.337(2) 0.1401(10) 0.022(5) Uiso d . 1 1
H H1N4 -0.027(4) 0.598(2) 0.2289(11) 0.028(6) Uiso d . 1 1

loop_
_atom_site_aniso_label
_atom_site_aniso_U_11
_atom_site_aniso_U_22
_atom_site_aniso_U_33
_atom_site_aniso_U_12
_atom_site_aniso_U_13
_atom_site_aniso_U_23
S1 0.01781(16) 0.01833(15) 0.02616(18) -0.00367(14) 0.00191(16) 0.00281(13)
O1 0.0245(5) 0.0189(5) 0.0207(5) -0.0035(4) -0.0012(4) -0.0036(4)
N1 0.0210(6) 0.0189(6) 0.0173(6) 0.0018(5) 0.0025(5) -0.0022(5)
N2 0.0162(6) 0.0145(5) 0.0171(5) -0.0021(4) -0.0010(5) 0.0021(4)
N3 0.0167(6) 0.0147(5) 0.0200(6) -0.0019(5) 0.0022(5) -0.0016(4)
N4 0.0145(5) 0.0195(6) 0.0204(6) -0.0004(5) 0.0015(5) -0.0009(5)
C1 0.0175(6) 0.0185(6) 0.0149(6) 0.0012(5) -0.0009(5) 0.0020(5)
C2 0.0171(7) 0.0255(7) 0.0191(7) 0.0031(6) 0.0023(5) 0.0038(6)
C3 0.0162(6) 0.0277(7) 0.0213(7) -0.0036(6) -0.0010(5) 0.0069(6)
C4 0.0211(7) 0.0220(6) 0.0174(6) -0.0062(6) -0.0035(5) 0.0031(5)
C5 0.0180(6) 0.0185(6) 0.0161(6) -0.0013(6) -0.0002(5) 0.0003(5)
C6 0.0148(6) 0.0184(6) 0.0140(6) 0.0005(5) -0.0001(5) 0.0013(5)
C7 0.0167(6) 0.0164(6) 0.0143(6) -0.0005(5) -0.0021(5) -0.0008(5)
C8 0.0197(7) 0.0175(6) 0.0154(6) 0.0015(5) -0.0018(5) -0.0015(5)
C9 0.0151(6) 0.0170(6) 0.0169(6) 0.0004(5) -0.0026(5) 0.0019(5)
C10 0.0195(7) 0.0294(7) 0.0251(7) 0.0036(6) 0.0031(6) -0.0041(6)
C11 0.0322(8) 0.0273(8) 0.0271(8) -0.0129(7) -0.0012(7) -0.0017(7)

loop_
_atom_type_symbol
_atom_type_description
_atom_type_scat_dispersion_real
_atom_type_scat_dispersion_imag
_atom_type_scat_source
C C 0.0033 0.0016 'International Tables Vol C Tables 4.2.6.8 and 6.1.1.4'
H H 0.0000 0.0000 'International Tables Vol C Tables 4.2.6.8 and 6.1.1.4'
N N 0.0061 0.0033 'International Tables Vol C Tables 4.2.6.8 and 6.1.1.4'
O O 0.0106 0.0060 'International Tables Vol C Tables 4.2.6.8 and 6.1.1.4'
S S 0.1246 0.1234 'International Tables Vol C Tables 4.2.6.8 and 6.1.1.4'

loop_
_geom_angle_atom_site_label_1
_geom_angle_atom_site_label_2
_geom_angle_atom_site_label_3
_geom_angle
C8 N1 C1 110.85(13)
C8 N1 H1N1 127.0(16)
C1 N1 H1N1 122.0(16)
C7 N2 N3 117.30(12)
N2 N3 C9 120.18(12)
N2 N3 H1N3 119.1(15)
C9 N3 H1N3 120.6(15)
C9 N4 C10 123.25(13)
C9 N4 H1N4 120.3(16)
C10 N4 H1N4 116.4(16)
C2 C1 C6 121.61(15)
C2 C1 N1 128.67(15)
C6 C1 N1 109.72(13)
C1 C2 C3 117.20(15)
C1 C2 H2A 121.4
C3 C2 H2A 121.4
C4 C3 C2 122.33(14)
C4 C3 H3A 118.8
C2 C3 H3A 118.8
C3 C4 C5 119.23(14)
C3 C4 C11 120.45(14)
C5 C4 C11 120.31(15)
C6 C5 C4 119.07(14)
C6 C5 H5A 120.5
C4 C5 H5A 120.5
C5 C6 C1 120.52(14)
C5 C6 C7 133.10(14)
C1 C6 C7 106.37(13)
N2 C7 C6 125.90(13)
N2 C7 C8 127.65(13)
C6 C7 C8 106.44(12)
O1 C8 N1 127.21(14)
O1 C8 C7 126.20(13)
N1 C8 C7 106.59(13)
N4 C9 N3 116.09(13)
N4 C9 S1 125.91(11)
N3 C9 S1 118.00(11)
N4 C10 H10A 109.5
N4 C10 H10B 109.5
H10A C10 H10B 109.5
N4 C10 H10C 109.5
H10A C10 H10C 109.5
H10B C10 H10C 109.5
C4 C11 H11A 109.5
C4 C11 H11B 109.5
H11A C11 H11B 109.5
C4 C11 H11C 109.5
H11A C11 H11C 109.5
H11B C11 H11C 109.5

loop_
_geom_bond_atom_site_label_1
_geom_bond_atom_site_label_2
_geom_bond_distance
S1 C9 1.6781(15)
O1 C8 1.2419(18)
N1 C8 1.348(2)
N1 C1 1.414(2)
N1 H1N1 0.81(2)
N2 C7 1.2920(19)
N2 N3 1.3510(17)
N3 C9 1.3749(19)
N3 H1N3 0.84(2)
N4 C9 1.3259(19)
N4 C10 1.4520(19)
N4 H1N4 0.80(2)
C1 C2 1.381(2)
C1 C6 1.400(2)
C2 C3 1.399(2)
C2 H2A 0.9500
C3 C4 1.398(2)
C3 H3A 0.9500
C4 C5 1.398(2)
C4 C11 1.516(2)
C5 C6 1.388(2)
C5 H5A 0.9500
C6 C7 1.452(2)
C7 C8 1.503(2)
C10 H10A 0.9800
C10 H10B 0.9800
C10 H10C 0.9800
C11 H11A 0.9800
C11 H11B 0.9800
C11 H11C 0.9800

loop_
_geom_hbond_atom_site_label_D
_geom_hbond_atom_site_label_H
_geom_hbond_atom_site_label_A
_geom_hbond_site_symmetry_A
_geom_hbond_distance_DH
_geom_hbond_distance_HA
_geom_hbond_distance_DA
_geom_hbond_angle_DHA
_geom_hbond_publ_flag
N1 H1N1 O1 4_555 0.81(2) 2.03(2) 2.8319(17) 171(2) yes
N3 H1N3 O1 . 0.84(2) 2.079(19) 2.7525(17) 136.9(17) yes
N4 H1N4 S1 3_555 0.80(2) 2.85(2) 3.5538(13) 148.5(19) yes
C3 H3A Cg2 4_565 0.95 2.62 3.4165(16) 142 yes

loop_
_geom_torsion_atom_site_label_1
_geom_torsion_atom_site_label_2
_geom_torsion_atom_site_label_3
_geom_torsion_atom_site_label_4
_geom_torsion
C7 N2 N3 C9 -176.69(13)
C8 N1 C1 C2 178.42(15)
C8 N1 C1 C6 -1.59(17)
C6 C1 C2 C3 -0.3(2)
N1 C1 C2 C3 179.68(14)
C1 C2 C3 C4 -1.1(2)
C2 C3 C4 C5 1.3(2)
C2 C3 C4 C11 -178.82(15)
C3 C4 C5 C6 -0.1(2)
C11 C4 C5 C6 -179.99(14)
C4 C5 C6 C1 -1.2(2)
C4 C5 C6 C7 178.28(15)
C2 C1 C6 C5 1.5(2)
N1 C1 C6 C5 -178.51(13)
C2 C1 C6 C7 -178.14(13)
N1 C1 C6 C7 1.87(16)
N3 N2 C7 C6 -178.16(13)
N3 N2 C7 C8 0.6(2)
C5 C6 C7 N2 -2.0(3)
C1 C6 C7 N2 177.54(14)
C5 C6 C7 C8 178.97(15)
C1 C6 C7 C8 -1.48(15)
C1 N1 C8 O1 179.56(15)
C1 N1 C8 C7 0.58(16)
N2 C7 C8 O1 2.6(2)
C6 C7 C8 O1 -178.43(14)
N2 C7 C8 N1 -178.43(14)
C6 C7 C8 N1 0.57(16)
C10 N4 C9 N3 179.39(14)
C10 N4 C9 S1 -1.4(2)
N2 N3 C9 N4 0.19(19)
N2 N3 C9 S1 -179.14(10)

loop_
_cod_related_entry_id
_cod_related_entry_database
_cod_related_entry_code
1 ChemSpider 6342969
